data_4003884
loop_
_publ_author_name
'Iguchi, Keitaro'
'Mikie, Tsubasa'
'Saito, Masahiko'
'Komeyama, Kimihiro'
'Seo, Takuji'
'Ie, Yutaka'
'Osaka, Itaru'

_publ_section_title
;
 N-type Semiconducting Polymers Based on Dicyano Naphthobisthiadiazole:
 High Electron Mobility with Unfavorable Backbone Twist
;
_journal_issue 6
_journal_name_full 'Chemistry of Materials'
_journal_page_first 2218
_journal_page_last 2228
_journal_paper_doi 10.1021/acs.chemmater.1c00204
_journal_volume 33
_journal_year 2021
_chemical_formula_sum 'C32 H30 N6 S4'
_chemical_formula_weight 626.86
_space_group_crystal_system monoclinic
_space_group_IT_number 14
_space_group_name_Hall '-P 2ybc'
_space_group_name_H-M_alt 'P 1 21/c 1'
_atom_sites_solution_hydrogens geom
_cell_angle_alpha 90
_cell_angle_beta 106.912(3)
_cell_angle_gamma 90
_cell_formula_units_Z 2
_cell_length_a 15.465(5)
_cell_length_b 7.409(2)
_cell_length_c 13.518(4)
_cell_measurement_reflns_used 9688
_cell_measurement_temperature 173.(2)
_cell_measurement_theta_max 28.8552
_cell_measurement_theta_min 2.7543
_cell_volume 1481.9(8)
_computing_cell_refinement 'APEX3 v2018.1-0 (Bruker AXS)'
_computing_data_collection 'APEX2(Bruker AXS)'
_computing_data_reduction 'SAINT V8.38A (Bruker AXS Inc., 2017)'
_computing_molecular_graphics 'XSHELL V6.3.1(Bruker AXS)'
_computing_publication_material 'Generate Report (Bruker AXS)'
_computing_structure_refinement 'SHELXL-2017/1 (Sheldrick, 2017)'
_computing_structure_solution 'SHELXT 2014/5 (Sheldrick, 2014)'
_diffrn_ambient_temperature 173.(2)
_diffrn_detector_area_resol_mean 8.3333
_diffrn_measured_fraction_theta_full 0.996
_diffrn_measured_fraction_theta_max 0.996
_diffrn_measurement_device_type 'Bruker D8 goniometer'
_diffrn_measurement_method 'omega scans'
_diffrn_radiation_monochromator 'multilayered confocal mirror'
_diffrn_radiation_type MoKa
_diffrn_radiation_wavelength 0.71073
_diffrn_reflns_av_R_equivalents 0.0322
_diffrn_reflns_av_unetI/netI 0.0268
_diffrn_reflns_limit_h_max 20
_diffrn_reflns_limit_h_min -20
_diffrn_reflns_limit_k_max 9
_diffrn_reflns_limit_k_min -9
_diffrn_reflns_limit_l_max 17
_diffrn_reflns_limit_l_min -17
_diffrn_reflns_number 16967
_diffrn_reflns_theta_full 27.98
_diffrn_reflns_theta_max 27.98
_diffrn_reflns_theta_min 2.75
_diffrn_source 'rotating-anode X-ray tube'
_diffrn_source_type 'Bruker Turbo X-ray Source'
_exptl_absorpt_coefficient_mu 0.355
_exptl_absorpt_correction_T_max 0.99
_exptl_absorpt_correction_T_min 0.94
_exptl_absorpt_correction_type multi-scan
_exptl_absorpt_process_details
;
SADABS-2016/2 - Bruker AXS area detector scaling and absorption correction
;
_exptl_crystal_colour 'clear orange'
_exptl_crystal_density_diffrn 1.405
_exptl_crystal_density_method 'not measured'
_exptl_crystal_description plate
_exptl_crystal_F_000 656
_exptl_crystal_size_max 0.200
_exptl_crystal_size_mid 0.100
_exptl_crystal_size_min 0.020
_refine_diff_density_max 0.361
_refine_diff_density_min -0.199
_refine_ls_extinction_method none
_refine_ls_goodness_of_fit_ref 0.962
_refine_ls_hydrogen_treatment constr
_refine_ls_matrix_type full
_refine_ls_number_parameters 191
_refine_ls_number_reflns 3548
_refine_ls_number_restraints 0
_refine_ls_restrained_S_all 0.962
_refine_ls_R_factor_all 0.0427
_refine_ls_R_factor_gt 0.0335
_refine_ls_shift/su_max 0.002
_refine_ls_shift/su_mean 0.000
_refine_ls_structure_factor_coef Fsqd
_refine_ls_weighting_details 'w=1/[\s^2^(Fo^2^)+(0.0365P)^2^+0.9361P] where P=(Fo^2^+2Fc^2^)/3'
_refine_ls_weighting_scheme calc
_refine_ls_wR_factor_gt 0.0788
_refine_ls_wR_factor_ref 0.0840
_reflns_number_gt 2987
_reflns_number_total 3548
_reflns_threshold_expression 'I > 2\s(I)'
_cod_data_source_file cm1c00204_si_002.cif
_cod_data_source_block 20200129CN_NTz2T
_cod_depositor_comments
;
The following automatic conversions were performed:

data item '_exptl_absorpt_correction_type' value 'Multi-Scan' was
changed to 'multi-scan' in accordance with the
/home/data/users/saulius/crontab/automatic-downloads/rss-feeds/ACS/lib/dictionaries/cif_core.dic
dictionary named 'cif_core.dic' version 2.4.2 last updated on
2011-04-26.

Automatic conversion script
Id: cif_fix_values 7556 2019-12-06 15:28:31Z antanas 

 Adding full bibliography for 4003884--4003885.cif.
;
_cod_database_code 4003884

loop_
_space_group_symop_operation_xyz
'x, y, z'
'-x, y+1/2, -z+1/2'
'-x, -y, -z'
'x, -y-1/2, z-1/2'

loop_
_atom_site_type_symbol
_atom_site_label
_atom_site_fract_x
_atom_site_fract_y
_atom_site_fract_z
_atom_site_U_iso_or_equiv
_atom_site_adp_type
_atom_site_calc_flag
_atom_site_refinement_flags_adp
_atom_site_refinement_flags_occupancy
_atom_site_refinement_flags_posn
_atom_site_occupancy
_atom_site_disorder_assembly
_atom_site_disorder_group
C C1 0.95509(10) 0.55277(19) 1.16572(11) 0.0201(3) Uani d . . . 1 . .
C C2 0.90685(9) 0.54275(19) 1.05813(11) 0.0194(3) Uani d . . . 1 . .
C C3 0.95314(9) 0.51387(19) 0.98113(11) 0.0188(3) Uani d . . . 1 . .
C C4 0.90616(10) 0.51120(19) 0.87138(11) 0.0200(3) Uani d . . . 1 . .
C C5 0.81269(10) 0.5681(2) 0.83697(11) 0.0238(3) Uani d . . . 1 . .
C C6 0.94833(10) 0.46795(19) 0.79660(11) 0.0201(3) Uani d . . . 1 . .
C C7 0.90037(10) 0.4458(2) 0.68654(11) 0.0209(3) Uani d . . . 1 . .
C C8 0.81369(10) 0.3866(2) 0.64125(11) 0.0232(3) Uani d . . . 1 . .
H H8 0.774731 0.348883 0.680172 0.028 Uiso calc U . R 1 . .
C C9 0.78704(10) 0.3864(2) 0.53125(11) 0.0229(3) Uani d . . . 1 . .
C C10 0.85536(10) 0.4486(2) 0.49520(11) 0.0261(3) Uani d . . . 1 . .
H H10 0.850102 0.462068 0.423798 0.031 Uiso calc U . R 1 . .
C C11 0.69625(10) 0.3224(2) 0.46525(11) 0.0267(3) Uani d . . . 1 . .
H H11A 0.648802 0.385709 0.487707 0.032 Uiso calc U . R 1 . .
H H11B 0.690795 0.191944 0.478065 0.032 Uiso calc U . R 1 . .
C C12 0.67789(10) 0.3511(2) 0.34933(11) 0.0264(3) Uani d . . . 1 . .
H H12A 0.675439 0.48215 0.334438 0.032 Uiso calc U . R 1 . .
H H12B 0.728122 0.298895 0.327038 0.032 Uiso calc U . R 1 . .
C C13 0.58919(11) 0.2638(2) 0.28811(12) 0.0293(3) Uani d . . . 1 . .
H H13A 0.596107 0.130994 0.293716 0.035 Uiso calc U . R 1 . .
H H13B 0.541505 0.298485 0.319954 0.035 Uiso calc U . R 1 . .
C C14 0.55824(11) 0.3148(3) 0.17438(12) 0.0308(4) Uani d . . . 1 . .
H H14A 0.55006 0.44729 0.168191 0.037 Uiso calc U . R 1 . .
H H14B 0.605777 0.281029 0.142106 0.037 Uiso calc U . R 1 . .
C C15 0.47026(12) 0.2229(3) 0.11634(14) 0.0407(4) Uani d . . . 1 . .
H H15A 0.480119 0.090764 0.119164 0.049 Uiso calc U . R 1 . .
H H15B 0.424432 0.249434 0.152434 0.049 Uiso calc U . R 1 . .
C C16 0.43272(14) 0.2788(3) 0.00413(15) 0.0513(5) Uani d . . . 1 . .
H H16A 0.416929 0.407198 0.000426 0.077 Uiso calc U . R 1 . .
H H16B 0.378604 0.207415 -0.028649 0.077 Uiso calc U . R 1 . .
H H16C 0.478351 0.257801 -0.031962 0.077 Uiso calc U . R 1 . .
N N1 0.90106(8) 0.58417(18) 1.22620(10) 0.0248(3) Uani d . . . 1 . .
N N2 0.81761(8) 0.56599(18) 1.03927(10) 0.0247(3) Uani d . . . 1 . .
N N3 0.74037(10) 0.6215(2) 0.80417(11) 0.0356(3) Uani d . . . 1 . .
S S1 0.79951(3) 0.59811(6) 1.14940(3) 0.02779(11) Uani d . . . 1 . .
S S2 0.95122(3) 0.49971(6) 0.59169(3) 0.02655(11) Uani d . . . 1 . .

loop_
_atom_site_aniso_label
_atom_site_aniso_U_11
_atom_site_aniso_U_22
_atom_site_aniso_U_33
_atom_site_aniso_U_12
_atom_site_aniso_U_13
_atom_site_aniso_U_23
C1 0.0236(7) 0.0203(7) 0.0173(7) -0.0013(6) 0.0074(5) -0.0017(5)
C2 0.0208(7) 0.0194(7) 0.0183(7) -0.0015(5) 0.0061(5) -0.0006(5)
C3 0.0219(7) 0.0179(7) 0.0171(7) -0.0013(5) 0.0066(5) -0.0002(5)
C4 0.0214(7) 0.0207(7) 0.0178(7) -0.0025(5) 0.0054(5) 0.0006(5)
C5 0.0267(8) 0.0297(8) 0.0161(7) -0.0013(6) 0.0077(6) -0.0011(6)
C6 0.0230(7) 0.0200(7) 0.0172(7) -0.0017(5) 0.0055(5) 0.0003(5)
C7 0.0247(7) 0.0233(7) 0.0158(7) 0.0000(6) 0.0077(6) 0.0001(5)
C8 0.0256(7) 0.0262(8) 0.0186(7) -0.0015(6) 0.0077(6) 0.0004(6)
C9 0.0244(7) 0.0242(7) 0.0196(7) 0.0010(6) 0.0055(6) -0.0005(6)
C10 0.0280(8) 0.0349(8) 0.0146(7) -0.0006(7) 0.0047(6) -0.0003(6)
C11 0.0246(7) 0.0336(8) 0.0202(7) -0.0015(6) 0.0037(6) 0.0008(6)
C12 0.0251(7) 0.0326(8) 0.0196(7) -0.0001(6) 0.0038(6) -0.0015(6)
C13 0.0297(8) 0.0334(9) 0.0219(8) -0.0030(7) 0.0027(6) -0.0001(6)
C14 0.0266(8) 0.0422(10) 0.0213(8) -0.0028(7) 0.0034(6) -0.0008(7)
C15 0.0370(10) 0.0435(11) 0.0329(9) -0.0085(8) -0.0035(8) 0.0028(8)
C16 0.0426(11) 0.0658(14) 0.0332(10) -0.0067(10) -0.0080(8) 0.0009(10)
N1 0.0239(6) 0.0321(7) 0.0189(6) 0.0011(5) 0.0073(5) -0.0026(5)
N2 0.0230(6) 0.0318(7) 0.0200(6) -0.0003(5) 0.0073(5) -0.0026(5)
N3 0.0285(7) 0.0534(10) 0.0251(7) 0.0072(7) 0.0080(6) 0.0044(7)
S1 0.02229(19) 0.0421(2) 0.02023(19) 0.00212(16) 0.00815(14) -0.00483(16)
S2 0.02496(19) 0.0394(2) 0.01615(18) -0.00549(16) 0.00727(14) -0.00118(15)

loop_
_atom_type_symbol
_atom_type_description
_atom_type_scat_dispersion_real
_atom_type_scat_dispersion_imag
_atom_type_scat_source
C C 0.0033 0.0016 'International Tables Vol C Tables 4.2.6.8 and 6.1.1.4'
H H 0.0000 0.0000 'International Tables Vol C Tables 4.2.6.8 and 6.1.1.4'
N N 0.0061 0.0033 'International Tables Vol C Tables 4.2.6.8 and 6.1.1.4'
S S 0.1246 0.1234 'International Tables Vol C Tables 4.2.6.8 and 6.1.1.4'

loop_
_geom_angle_atom_site_label_1
_geom_angle_atom_site_label_2
_geom_angle_atom_site_label_3
_geom_angle_site_symmetry_1
_geom_angle_site_symmetry_3
_geom_angle
_geom_angle_publ_flag
N1 C1 C2 . . 113.17(13) ?
N1 C1 C6 . 3_767 124.48(13) ?
C2 C1 C6 . 3_767 122.35(13) ?
N2 C2 C1 . . 112.99(13) ?
N2 C2 C3 . . 125.63(13) ?
C1 C2 C3 . . 121.37(13) ?
C3 C3 C2 3_767 . 115.88(16) ?
C3 C3 C4 3_767 . 121.77(16) ?
C2 C3 C4 . . 122.35(13) ?
C6 C4 C5 . . 118.01(13) ?
C6 C4 C3 . . 123.07(13) ?
C5 C4 C3 . . 118.78(13) ?
N3 C5 C4 . . 174.70(17) ?
C4 C6 C1 . 3_767 115.16(13) ?
C4 C6 C7 . . 123.91(13) ?
C1 C6 C7 3_767 . 120.93(13) ?
C8 C7 C6 . . 128.93(13) ?
C8 C7 S2 . . 109.72(11) ?
C6 C7 S2 . . 121.34(11) ?
C7 C8 C9 . . 114.50(13) ?
C7 C8 H8 . . 122.7 ?
C9 C8 H8 . . 122.7 ?
C10 C9 C8 . . 110.70(13) ?
C10 C9 C11 . . 125.46(14) ?
C8 C9 C11 . . 123.83(14) ?
C9 C10 S2 . . 113.08(11) ?
C9 C10 H10 . . 123.5 ?
S2 C10 H10 . . 123.5 ?
C9 C11 C12 . . 115.37(13) ?
C9 C11 H11A . . 108.4 ?
C12 C11 H11A . . 108.4 ?
C9 C11 H11B . . 108.4 ?
C12 C11 H11B . . 108.4 ?
H11A C11 H11B . . 107.5 ?
C13 C12 C11 . . 111.60(13) ?
C13 C12 H12A . . 109.3 ?
C11 C12 H12A . . 109.3 ?
C13 C12 H12B . . 109.3 ?
C11 C12 H12B . . 109.3 ?
H12A C12 H12B . . 108.0 ?
C14 C13 C12 . . 114.37(14) ?
C14 C13 H13A . . 108.7 ?
C12 C13 H13A . . 108.7 ?
C14 C13 H13B . . 108.7 ?
C12 C13 H13B . . 108.7 ?
H13A C13 H13B . . 107.6 ?
C15 C14 C13 . . 112.47(14) ?
C15 C14 H14A . . 109.1 ?
C13 C14 H14A . . 109.1 ?
C15 C14 H14B . . 109.1 ?
C13 C14 H14B . . 109.1 ?
H14A C14 H14B . . 107.8 ?
C16 C15 C14 . . 114.79(16) ?
C16 C15 H15A . . 108.6 ?
C14 C15 H15A . . 108.6 ?
C16 C15 H15B . . 108.6 ?
C14 C15 H15B . . 108.6 ?
H15A C15 H15B . . 107.5 ?
C15 C16 H16A . . 109.5 ?
C15 C16 H16B . . 109.5 ?
H16A C16 H16B . . 109.5 ?
C15 C16 H16C . . 109.5 ?
H16A C16 H16C . . 109.5 ?
H16B C16 H16C . . 109.5 ?
C1 N1 S1 . . 106.24(10) ?
C2 N2 S1 . . 106.83(10) ?
N2 S1 N1 . . 100.77(7) ?
C10 S2 C7 . . 91.95(8) ?

loop_
_geom_bond_atom_site_label_1
_geom_bond_atom_site_label_2
_geom_bond_site_symmetry_2
_geom_bond_distance
_geom_bond_publ_flag
C1 N1 . 1.3485(18) ?
C1 C2 . 1.430(2) ?
C1 C6 3_767 1.439(2) ?
C2 N2 . 1.3396(19) ?
C2 C3 . 1.441(2) ?
C3 C3 3_767 1.405(3) ?
C3 C4 . 1.450(2) ?
C4 C6 . 1.391(2) ?
C4 C5 . 1.447(2) ?
C5 N3 . 1.147(2) ?
C6 C7 . 1.466(2) ?
C7 C8 . 1.374(2) ?
C7 S2 . 1.7346(15) ?
C8 C9 . 1.423(2) ?
C8 H8 . 0.95 ?
C9 C10 . 1.366(2) ?
C9 C11 . 1.504(2) ?
C10 S2 . 1.7081(16) ?
C10 H10 . 0.95 ?
C11 C12 . 1.524(2) ?
C11 H11A . 0.99 ?
C11 H11B . 0.99 ?
C12 C13 . 1.525(2) ?
C12 H12A . 0.99 ?
C12 H12B . 0.99 ?
C13 C14 . 1.519(2) ?
C13 H13A . 0.99 ?
C13 H13B . 0.99 ?
C14 C15 . 1.520(2) ?
C14 H14A . 0.99 ?
C14 H14B . 0.99 ?
C15 C16 . 1.516(2) ?
C15 H15A . 0.99 ?
C15 H15B . 0.99 ?
C16 H16A . 0.98 ?
C16 H16B . 0.98 ?
C16 H16C . 0.98 ?
N1 S1 . 1.6144(14) ?
N2 S1 . 1.6107(14) ?
